data_4075605
loop_
_publ_author_name
'Vicente, Jos\'e'
'Arcas, Aurelia'
'G\'alvez-L\'opez, Mar\'ia-Dolores'
'Jones, Peter G.'

_publ_section_title
;
 Bis(2,6-dinitroaryl)platinum(II) Complexes. Cis/Trans
 Isomerization&#x2020;
;
_journal_issue 18
_journal_name_full Organometallics
_journal_page_first 4247
_journal_paper_doi 10.1021/om060398t
_journal_volume 25
_journal_year 2006
_chemical_formula_sum 'C54.5 H48.5 Cl1.5 N4 O14 P2 Pt'
_chemical_formula_weight 1293.68
_chemical_name_systematic
;

 ?

;
_space_group_IT_number 2
_symmetry_cell_setting triclinic
_symmetry_space_group_name_Hall '-P 1'
_symmetry_space_group_name_H-M 'P -1'
_atom_sites_solution_hydrogens geom
_atom_sites_solution_primary direct
_atom_sites_solution_secondary difmap
_audit_creation_method SHELXL-97
_cell_angle_alpha 88.649(4)
_cell_angle_beta 76.049(4)
_cell_angle_gamma 63.967(4)
_cell_formula_units_Z 2
_cell_length_a 12.2189(8)
_cell_length_b 13.1105(10)
_cell_length_c 18.8240(14)
_cell_measurement_reflns_used 6812
_cell_measurement_temperature 133(2)
_cell_measurement_theta_max 30.42
_cell_measurement_theta_min 2.46
_cell_volume 2617.9(3)
_computing_cell_refinement 'Bruker SAINT'
_computing_data_collection 'Bruker SMART'
_computing_data_reduction 'Bruker SAINT'
_computing_molecular_graphics 'Siemens XP'
_computing_publication_material SHELXL-97
_computing_structure_refinement 'SHELXL-97 (Sheldrick, 1997)'
_computing_structure_solution 'SHELXS-97 (Sheldrick, 1990)'
_diffrn_ambient_temperature 133(2)
_diffrn_detector_area_resol_mean 8.192
_diffrn_measured_fraction_theta_full 0.994
_diffrn_measured_fraction_theta_max 0.994
_diffrn_measurement_device_type 'Bruker SMART 1000 CCD area detector'
_diffrn_measurement_method 'phi and omega scans'
_diffrn_radiation_monochromator graphite
_diffrn_radiation_source 'fine-focus sealed tube'
_diffrn_radiation_type MoK\a
_diffrn_radiation_wavelength 0.71073
_diffrn_reflns_av_R_equivalents 0.0383
_diffrn_reflns_av_sigmaI/netI 0.0430
_diffrn_reflns_limit_h_max 17
_diffrn_reflns_limit_h_min -17
_diffrn_reflns_limit_k_max 18
_diffrn_reflns_limit_k_min -18
_diffrn_reflns_limit_l_max 26
_diffrn_reflns_limit_l_min -26
_diffrn_reflns_number 53092
_diffrn_reflns_theta_full 30.00
_diffrn_reflns_theta_max 30.51
_diffrn_reflns_theta_min 1.74
_exptl_absorpt_coefficient_mu 2.890
_exptl_absorpt_correction_T_max 0.7051
_exptl_absorpt_correction_T_min 0.5877
_exptl_absorpt_correction_type multi-scan
_exptl_absorpt_process_details SADABS
_exptl_crystal_colour yellow
_exptl_crystal_density_diffrn 1.641
_exptl_crystal_density_method 'not measured'
_exptl_crystal_description prism
_exptl_crystal_F_000 1298
_exptl_crystal_size_max 0.22
_exptl_crystal_size_mid 0.17
_exptl_crystal_size_min 0.13
_refine_diff_density_max 1.552
_refine_diff_density_min -1.054
_refine_diff_density_rms 0.121
_refine_ls_extinction_method none
_refine_ls_goodness_of_fit_ref 1.056
_refine_ls_hydrogen_treatment 'rigid methyls, others riding'
_refine_ls_matrix_type full
_refine_ls_number_parameters 713
_refine_ls_number_reflns 15887
_refine_ls_number_restraints 6
_refine_ls_restrained_S_all 1.056
_refine_ls_R_factor_all 0.0415
_refine_ls_R_factor_gt 0.0298
_refine_ls_shift/su_max 0.006
_refine_ls_shift/su_mean 0.000
_refine_ls_structure_factor_coef Fsqd
_refine_ls_weighting_details 'calc w=1/[\s^2^(Fo^2^)+(0.0312P)^2^+1.6074P] where P=(Fo^2^+2Fc^2^)/3'
_refine_ls_weighting_scheme calc
_refine_ls_wR_factor_gt 0.0641
_refine_ls_wR_factor_ref 0.0686
_reflns_number_gt 13702
_reflns_number_total 15887
_reflns_threshold_expression >2sigma(I)
_cod_data_source_file om060398tsi20060509_011000.cif
_cod_data_source_block platata
_cod_depositor_comments
;
The following automatic conversions were performed:

'_symmetry_cell_setting' value 'Triclinic' changed to 'triclinic'
according to /home/saulius/struct/CIF-dictionaries/cif_core.dic
dictionary named 'cif_core.dic' version 2.4.1 from 2010-06-29.

Automatic conversion script
Id: cif_fix_values 1715 2011-07-08 13:25:40Z adriana 
;
_cod_original_formula_sum 'C54.50 H48.50 Cl1.50 N4 O14 P2 Pt'
_cod_database_code 4075605

loop_
_symmetry_equiv_pos_as_xyz
'x, y, z'
'-x, -y, -z'

loop_
_atom_site_label
_atom_site_type_symbol
_atom_site_fract_x
_atom_site_fract_y
_atom_site_fract_z
_atom_site_U_iso_or_equiv
_atom_site_adp_type
_atom_site_occupancy
_atom_site_symmetry_multiplicity
_atom_site_calc_flag
_atom_site_refinement_flags
_atom_site_disorder_assembly
_atom_site_disorder_group
Pt Pt 0.296595(9) 0.668624(8) 0.266255(5) 0.01292(3) Uani 1 1 d . . .
P1 P 0.49980(6) 0.65581(5) 0.23611(3) 0.01562(12) Uani 1 1 d . . .
P2 P 0.08938(6) 0.69466(5) 0.30300(3) 0.01488(12) Uani 1 1 d . . .
C11 C 0.2464(2) 0.7930(2) 0.19293(13) 0.0153(4) Uani 1 1 d . . .
C12 C 0.2498(2) 0.7597(2) 0.12111(13) 0.0171(5) Uani 1 1 d . . .
C13 C 0.2237(2) 0.8316(2) 0.06534(14) 0.0205(5) Uani 1 1 d . . .
C14 C 0.1915(2) 0.9466(2) 0.07913(14) 0.0211(5) Uani 1 1 d . . .
C15 C 0.1896(2) 0.9847(2) 0.14779(14) 0.0204(5) Uani 1 1 d . . .
C16 C 0.2164(2) 0.9084(2) 0.20105(13) 0.0172(5) Uani 1 1 d . . .
C17 C 0.3149(3) 0.7821(3) -0.06287(15) 0.0329(7) Uani 1 1 d . . .
H17A H 0.3278 0.8508 -0.0635 0.039 Uiso 1 1 calc R . .
H17B H 0.2914 0.7724 -0.1076 0.039 Uiso 1 1 calc R . .
H17C H 0.3929 0.7154 -0.0607 0.039 Uiso 1 1 calc R . .
C18 C 0.0368(4) 1.1016(4) 0.0379(2) 0.0624(14) Uani 1 1 d . . .
H18A H -0.0185 1.0708 0.0663 0.075 Uiso 1 1 calc R . .
H18B H 0.0155 1.1226 -0.0090 0.075 Uiso 1 1 calc R . .
H18C H 0.0254 1.1693 0.0658 0.075 Uiso 1 1 calc R . .
C19 C 0.2425(4) 1.1362(3) 0.12557(19) 0.0420(8) Uani 1 1 d . . .
H19A H 0.3193 1.1012 0.1429 0.050 Uiso 1 1 calc R . .
H19B H 0.2062 1.2194 0.1339 0.050 Uiso 1 1 calc R . .
H19C H 0.2631 1.1138 0.0729 0.050 Uiso 1 1 calc R . .
C21 C 0.3567(2) 0.5202(2) 0.32063(13) 0.0157(5) Uani 1 1 d . . .
C22 C 0.4080(2) 0.4134(2) 0.27990(13) 0.0167(5) Uani 1 1 d . . .
C23 C 0.4575(2) 0.3073(2) 0.30706(14) 0.0197(5) Uani 1 1 d . . .
C24 C 0.4549(3) 0.3017(2) 0.38153(15) 0.0213(5) Uani 1 1 d . . .
C25 C 0.3984(2) 0.4032(2) 0.42639(14) 0.0190(5) Uani 1 1 d . . .
C26 C 0.3516(2) 0.5061(2) 0.39492(13) 0.0160(5) Uani 1 1 d . . .
C27 C 0.4521(4) 0.1404(3) 0.26691(19) 0.0381(8) Uani 1 1 d . . .
H27A H 0.4333 0.1230 0.3181 0.046 Uiso 1 1 calc R . .
H27B H 0.5044 0.0692 0.2349 0.046 Uiso 1 1 calc R . .
H27C H 0.3732 0.1823 0.2524 0.046 Uiso 1 1 calc R . .
C28 C 0.6366(3) 0.1612(3) 0.4075(2) 0.0379(8) Uani 1 1 d . . .
H28A H 0.6826 0.1665 0.3583 0.045 Uiso 1 1 calc R . .
H28B H 0.6733 0.0820 0.4196 0.045 Uiso 1 1 calc R . .
H28C H 0.6426 0.2100 0.4436 0.045 Uiso 1 1 calc R . .
C29 C 0.3118(3) 0.3656(3) 0.54392(16) 0.0284(6) Uani 1 1 d . . .
H29A H 0.2252 0.4182 0.5432 0.034 Uiso 1 1 calc R . .
H29B H 0.3197 0.3635 0.5946 0.034 Uiso 1 1 calc R . .
H29C H 0.3321 0.2890 0.5243 0.034 Uiso 1 1 calc R . .
C31 C 0.5180(2) 0.7538(2) 0.29422(14) 0.0181(5) Uani 1 1 d . . .
C32 C 0.6319(3) 0.7627(2) 0.27787(15) 0.0223(5) Uani 1 1 d . . .
H32 H 0.6991 0.7164 0.2376 0.027 Uiso 1 1 calc R . .
C33 C 0.6463(3) 0.8386(3) 0.32037(16) 0.0268(6) Uani 1 1 d . . .
H33 H 0.7220 0.8467 0.3079 0.032 Uiso 1 1 calc R . .
C34 C 0.5501(3) 0.9027(2) 0.38121(16) 0.0267(6) Uani 1 1 d . . .
H34 H 0.5605 0.9538 0.4108 0.032 Uiso 1 1 calc R . .
C35 C 0.4395(3) 0.8923(2) 0.39868(16) 0.0261(6) Uani 1 1 d . . .
H35 H 0.3747 0.9348 0.4410 0.031 Uiso 1 1 calc R . .
C36 C 0.4225(2) 0.8197(2) 0.35444(14) 0.0206(5) Uani 1 1 d . . .
H36 H 0.3446 0.8154 0.3657 0.025 Uiso 1 1 calc R . .
C41 C 0.5453(2) 0.6943(2) 0.14301(14) 0.0194(5) Uani 1 1 d . . .
C42 C 0.5748(2) 0.6213(2) 0.08102(14) 0.0211(5) Uani 1 1 d . . .
H42 H 0.5793 0.5475 0.0869 0.025 Uiso 1 1 calc R . .
C43 C 0.5977(3) 0.6559(3) 0.01088(15) 0.0262(6) Uani 1 1 d . . .
H43 H 0.6202 0.6049 -0.0310 0.031 Uiso 1 1 calc R . .
C44 C 0.5880(3) 0.7632(3) 0.00182(16) 0.0307(6) Uani 1 1 d . . .
H44 H 0.6021 0.7869 -0.0462 0.037 Uiso 1 1 calc R . .
C45 C 0.5576(3) 0.8377(3) 0.06273(16) 0.0306(6) Uani 1 1 d . . .
H45 H 0.5515 0.9119 0.0562 0.037 Uiso 1 1 calc R . .
C46 C 0.5360(3) 0.8035(2) 0.13319(15) 0.0244(6) Uani 1 1 d . . .
H46 H 0.5148 0.8546 0.1747 0.029 Uiso 1 1 calc R . .
C51 C 0.6287(2) 0.5208(2) 0.24761(14) 0.0195(5) Uani 1 1 d . . .
C52 C 0.7244(3) 0.4448(3) 0.19062(17) 0.0311(7) Uani 1 1 d . . .
H52 H 0.7265 0.4619 0.1411 0.037 Uiso 1 1 calc R . .
C53 C 0.8169(3) 0.3442(3) 0.20569(18) 0.0376(8) Uani 1 1 d . . .
H53 H 0.8817 0.2928 0.1663 0.045 Uiso 1 1 calc R . .
C54 C 0.8156(3) 0.3179(3) 0.27718(19) 0.0360(7) Uani 1 1 d . . .
H54 H 0.8788 0.2485 0.2870 0.043 Uiso 1 1 calc R . .
C55 C 0.7220(3) 0.3932(2) 0.33432(17) 0.0281(6) Uani 1 1 d . . .
H55 H 0.7209 0.3757 0.3837 0.034 Uiso 1 1 calc R . .
C56 C 0.6294(2) 0.4944(2) 0.31987(15) 0.0221(5) Uani 1 1 d . . .
H56 H 0.5658 0.5462 0.3595 0.027 Uiso 1 1 calc R . .
C61 C 0.0024(2) 0.7721(2) 0.39394(13) 0.0159(5) Uani 1 1 d . . .
C62 C 0.0541(2) 0.8183(2) 0.43420(14) 0.0189(5) Uani 1 1 d . . .
H62 H 0.1357 0.8129 0.4138 0.023 Uiso 1 1 calc R . .
C63 C -0.0135(3) 0.8724(2) 0.50447(15) 0.0234(6) Uani 1 1 d . . .
H63 H 0.0228 0.9031 0.5320 0.028 Uiso 1 1 calc R . .
C64 C -0.1327(3) 0.8819(2) 0.53452(15) 0.0244(6) Uani 1 1 d . . .
H64 H -0.1782 0.9184 0.5826 0.029 Uiso 1 1 calc R . .
C65 C -0.1860(3) 0.8374(2) 0.49373(15) 0.0238(5) Uani 1 1 d . . .
H65 H -0.2685 0.8447 0.5138 0.029 Uiso 1 1 calc R . .
C66 C -0.1190(2) 0.7829(2) 0.42424(14) 0.0200(5) Uani 1 1 d . . .
H66 H -0.1556 0.7525 0.3968 0.024 Uiso 1 1 calc R . .
C71 C -0.0173(2) 0.7842(2) 0.24802(13) 0.0202(5) Uani 1 1 d . . .
C72 C -0.0541(3) 0.7437(3) 0.19448(16) 0.0316(7) Uani 1 1 d . . .
H72 H -0.0258 0.6640 0.1854 0.038 Uiso 1 1 calc R . .
C73 C -0.1318(3) 0.8189(3) 0.15443(17) 0.0385(8) Uani 1 1 d . . .
H73 H -0.1564 0.7903 0.1184 0.046 Uiso 1 1 calc R . .
C74 C -0.1734(3) 0.9347(3) 0.16659(18) 0.0400(8) Uani 1 1 d . . .
H74 H -0.2261 0.9857 0.1389 0.048 Uiso 1 1 calc R . .
C75 C -0.1379(3) 0.9760(3) 0.21927(19) 0.0376(8) Uani 1 1 d . . .
H75 H -0.1660 1.0557 0.2277 0.045 Uiso 1 1 calc R . .
C76 C -0.0611(3) 0.9015(3) 0.26020(17) 0.0277(6) Uani 1 1 d . . .
H76 H -0.0384 0.9310 0.2969 0.033 Uiso 1 1 calc R . .
C81 C 0.0759(2) 0.5610(2) 0.31491(14) 0.0184(5) Uani 1 1 d . . .
C82 C 0.0825(3) 0.4910(3) 0.25748(17) 0.0313(7) Uani 1 1 d . . .
H82 H 0.0933 0.5125 0.2087 0.038 Uiso 1 1 calc R . .
C83 C 0.0732(4) 0.3902(3) 0.27147(19) 0.0400(8) Uani 1 1 d . . .
H83 H 0.0733 0.3455 0.2325 0.048 Uiso 1 1 calc R . .
C84 C 0.0641(3) 0.3541(3) 0.34059(19) 0.0367(7) Uani 1 1 d . . .
H84 H 0.0565 0.2855 0.3496 0.044 Uiso 1 1 calc R . .
C85 C 0.0659(3) 0.4181(3) 0.39683(17) 0.0297(6) Uani 1 1 d . . .
H85 H 0.0635 0.3920 0.4444 0.036 Uiso 1 1 calc R . .
C86 C 0.0712(3) 0.5203(2) 0.38421(15) 0.0236(5) Uani 1 1 d . . .
H86 H 0.0716 0.5639 0.4236 0.028 Uiso 1 1 calc R . .
O11 O 0.22421(18) 0.59449(16) 0.13976(10) 0.0234(4) Uani 1 1 d . . .
O12 O 0.36298(19) 0.59329(16) 0.04278(10) 0.0254(4) Uani 1 1 d . . .
O13 O 0.21501(19) 0.79324(17) 0.00101(10) 0.0260(4) Uani 1 1 d . . .
O14 O 0.16507(19) 1.01726(17) 0.02437(10) 0.0276(4) Uani 1 1 d . . .
O15 O 0.1530(2) 1.09847(16) 0.16508(11) 0.0266(4) Uani 1 1 d . . .
O16 O 0.1364(2) 0.95920(18) 0.32673(10) 0.0281(4) Uani 1 1 d . . .
O17 O 0.2834(2) 1.00367(17) 0.26955(11) 0.0279(4) Uani 1 1 d . . .
O21 O 0.3700(2) 0.35317(17) 0.17778(11) 0.0281(4) Uani 1 1 d . . .
O22 O 0.47177(18) 0.45484(16) 0.16086(10) 0.0239(4) Uani 1 1 d . . .
O23 O 0.5189(2) 0.20923(16) 0.26007(11) 0.0269(4) Uani 1 1 d . . .
O24 O 0.5067(2) 0.19792(16) 0.40918(11) 0.0268(4) Uani 1 1 d . . .
O25 O 0.39769(18) 0.40398(16) 0.49936(10) 0.0222(4) Uani 1 1 d . . .
O26 O 0.20095(19) 0.61844(17) 0.49839(10) 0.0255(4) Uani 1 1 d . . .
O27 O 0.3459(2) 0.66899(17) 0.44574(11) 0.0277(4) Uani 1 1 d . . .
N11 N 0.2815(2) 0.64042(18) 0.10004(12) 0.0188(4) Uani 1 1 d . . .
N12 N 0.2119(2) 0.96051(18) 0.27094(12) 0.0196(4) Uani 1 1 d . . .
N21 N 0.4161(2) 0.40747(18) 0.20059(12) 0.0188(4) Uani 1 1 d . . .
N22 N 0.2951(2) 0.60600(19) 0.45012(12) 0.0196(4) Uani 1 1 d . . .
C99 C 0.0711(7) 0.4825(7) -0.0084(4) 0.0493(18) Uiso 0.50 1 d PD A -1
H99 H 0.1544 0.4183 -0.0332 0.059 Uiso 0.50 1 calc PR A -1
Cl1 Cl 0.0888(2) 0.60680(17) 0.00085(10) 0.0534(5) Uani 0.50 1 d PD A -1
Cl2 Cl 0.0142(6) 0.4483(5) 0.0789(2) 0.1090(17) Uani 0.50 1 d PD A -1
Cl3 Cl -0.0367(5) 0.5046(5) -0.0608(2) 0.1242(17) Uani 0.50 1 d PD A -1

loop_
_atom_site_aniso_label
_atom_site_aniso_U_11
_atom_site_aniso_U_22
_atom_site_aniso_U_33
_atom_site_aniso_U_23
_atom_site_aniso_U_13
_atom_site_aniso_U_12
Pt 0.01447(4) 0.01426(4) 0.01147(4) 0.00111(3) -0.00252(3) -0.00809(3)
P1 0.0152(3) 0.0183(3) 0.0148(3) 0.0011(2) -0.0024(2) -0.0094(2)
P2 0.0153(3) 0.0181(3) 0.0131(3) 0.0019(2) -0.0034(2) -0.0092(2)
C11 0.0140(11) 0.0181(11) 0.0140(11) 0.0012(8) -0.0009(9) -0.0087(9)
C12 0.0180(11) 0.0162(11) 0.0165(11) 0.0013(9) -0.0028(9) -0.0081(10)
C13 0.0204(12) 0.0229(12) 0.0164(12) 0.0025(9) -0.0057(10) -0.0077(11)
C14 0.0212(12) 0.0209(12) 0.0155(12) 0.0040(9) -0.0023(10) -0.0056(11)
C15 0.0208(12) 0.0159(11) 0.0218(13) 0.0018(9) -0.0013(10) -0.0081(10)
C16 0.0206(12) 0.0188(11) 0.0144(11) 0.0004(9) -0.0024(9) -0.0119(10)
C17 0.0385(17) 0.0353(16) 0.0152(13) -0.0006(11) -0.0042(12) -0.0092(14)
C18 0.038(2) 0.065(3) 0.041(2) 0.0228(19) -0.0047(17) 0.0115(19)
C19 0.064(2) 0.0322(17) 0.0369(18) 0.0061(14) -0.0016(17) -0.0335(17)
C21 0.0149(11) 0.0179(11) 0.0167(11) 0.0023(9) -0.0030(9) -0.0099(10)
C22 0.0192(11) 0.0182(11) 0.0150(11) 0.0038(9) -0.0050(9) -0.0103(10)
C23 0.0219(12) 0.0154(11) 0.0237(13) 0.0013(9) -0.0073(10) -0.0092(10)
C24 0.0255(13) 0.0190(12) 0.0226(13) 0.0064(10) -0.0096(11) -0.0112(11)
C25 0.0220(12) 0.0233(12) 0.0183(12) 0.0057(9) -0.0088(10) -0.0143(11)
C26 0.0163(11) 0.0166(11) 0.0169(11) 0.0006(9) -0.0045(9) -0.0087(10)
C27 0.060(2) 0.0224(14) 0.0409(18) 0.0036(13) -0.0213(17) -0.0225(15)
C28 0.0332(17) 0.0291(16) 0.050(2) 0.0125(14) -0.0176(15) -0.0096(14)
C29 0.0374(16) 0.0311(15) 0.0234(14) 0.0098(11) -0.0086(12) -0.0211(14)
C31 0.0194(12) 0.0198(12) 0.0192(12) 0.0036(9) -0.0058(10) -0.0120(10)
C32 0.0223(13) 0.0287(14) 0.0216(13) 0.0066(10) -0.0064(10) -0.0163(11)
C33 0.0308(15) 0.0330(15) 0.0306(15) 0.0107(12) -0.0152(12) -0.0234(13)
C34 0.0381(16) 0.0209(13) 0.0322(15) 0.0052(11) -0.0187(13) -0.0181(12)
C35 0.0286(14) 0.0206(12) 0.0269(14) -0.0025(10) -0.0105(12) -0.0072(12)
C36 0.0197(12) 0.0227(12) 0.0214(13) 0.0020(10) -0.0064(10) -0.0106(11)
C41 0.0175(11) 0.0248(13) 0.0174(12) 0.0023(9) -0.0016(9) -0.0124(11)
C42 0.0223(12) 0.0239(13) 0.0195(12) 0.0024(10) -0.0025(10) -0.0139(11)
C43 0.0328(15) 0.0333(15) 0.0171(13) 0.0024(11) -0.0045(11) -0.0199(13)
C44 0.0407(17) 0.0376(16) 0.0174(13) 0.0043(11) -0.0026(12) -0.0233(15)
C45 0.0437(18) 0.0303(15) 0.0228(14) 0.0069(11) -0.0055(13) -0.0229(14)
C46 0.0295(14) 0.0250(13) 0.0200(13) -0.0002(10) -0.0013(11) -0.0159(12)
C51 0.0161(11) 0.0223(12) 0.0225(13) 0.0025(10) -0.0066(10) -0.0099(10)
C52 0.0263(14) 0.0351(16) 0.0245(14) -0.0014(12) -0.0027(12) -0.0089(13)
C53 0.0275(15) 0.0313(16) 0.0354(17) -0.0069(13) -0.0035(13) 0.0014(13)
C54 0.0296(16) 0.0249(14) 0.050(2) 0.0048(13) -0.0178(15) -0.0051(13)
C55 0.0307(15) 0.0287(14) 0.0311(15) 0.0068(12) -0.0157(12) -0.0150(13)
C56 0.0197(12) 0.0232(13) 0.0250(13) 0.0013(10) -0.0055(10) -0.0110(11)
C61 0.0165(11) 0.0158(11) 0.0140(11) 0.0005(8) -0.0025(9) -0.0065(9)
C62 0.0208(12) 0.0177(11) 0.0208(12) 0.0047(9) -0.0063(10) -0.0104(10)
C63 0.0309(14) 0.0186(12) 0.0232(13) 0.0001(10) -0.0094(11) -0.0118(11)
C64 0.0285(14) 0.0189(12) 0.0179(12) -0.0032(9) -0.0025(11) -0.0051(11)
C65 0.0208(13) 0.0240(13) 0.0233(13) 0.0007(10) 0.0011(10) -0.0105(11)
C66 0.0196(12) 0.0208(12) 0.0210(12) -0.0002(9) -0.0042(10) -0.0108(10)
C71 0.0152(11) 0.0303(14) 0.0135(11) 0.0058(10) -0.0035(9) -0.0091(11)
C72 0.0260(14) 0.0388(17) 0.0232(14) -0.0032(12) -0.0081(12) -0.0074(13)
C73 0.0313(16) 0.059(2) 0.0210(15) 0.0032(14) -0.0125(13) -0.0129(16)
C74 0.0306(16) 0.058(2) 0.0349(18) 0.0248(16) -0.0166(14) -0.0198(16)
C75 0.0387(18) 0.0347(17) 0.0443(19) 0.0210(14) -0.0168(15) -0.0183(15)
C76 0.0275(14) 0.0286(14) 0.0334(16) 0.0117(12) -0.0134(12) -0.0159(12)
C81 0.0168(11) 0.0214(12) 0.0187(12) -0.0001(9) -0.0013(9) -0.0117(10)
C82 0.0442(18) 0.0341(16) 0.0238(14) 0.0017(12) -0.0064(13) -0.0260(15)
C83 0.063(2) 0.0365(17) 0.0340(17) 0.0005(14) -0.0113(16) -0.0343(18)
C84 0.050(2) 0.0303(16) 0.0407(18) 0.0053(13) -0.0079(15) -0.0296(16)
C85 0.0330(16) 0.0288(15) 0.0310(15) 0.0103(12) -0.0088(13) -0.0171(13)
C86 0.0257(13) 0.0225(13) 0.0245(13) 0.0039(10) -0.0080(11) -0.0119(11)
O11 0.0271(10) 0.0259(10) 0.0215(9) 0.0024(7) -0.0041(8) -0.0165(8)
O12 0.0293(10) 0.0250(10) 0.0179(9) -0.0038(7) 0.0008(8) -0.0119(9)
O13 0.0300(10) 0.0299(10) 0.0157(9) 0.0003(7) -0.0086(8) -0.0097(9)
O14 0.0307(11) 0.0234(10) 0.0197(9) 0.0087(7) -0.0052(8) -0.0051(9)
O15 0.0363(11) 0.0155(9) 0.0248(10) 0.0032(7) -0.0031(9) -0.0113(8)
O16 0.0366(11) 0.0351(11) 0.0150(9) -0.0030(8) 0.0003(8) -0.0213(10)
O17 0.0371(11) 0.0288(10) 0.0282(11) 0.0028(8) -0.0091(9) -0.0237(10)
O21 0.0412(12) 0.0270(10) 0.0256(10) 0.0025(8) -0.0145(9) -0.0206(9)
O22 0.0253(10) 0.0246(9) 0.0186(9) 0.0027(7) 0.0003(8) -0.0114(8)
O23 0.0353(11) 0.0165(9) 0.0277(10) -0.0012(7) -0.0101(9) -0.0092(8)
O24 0.0338(11) 0.0192(9) 0.0307(11) 0.0090(8) -0.0148(9) -0.0117(9)
O25 0.0316(10) 0.0257(9) 0.0170(9) 0.0077(7) -0.0109(8) -0.0176(9)
O26 0.0277(10) 0.0284(10) 0.0158(9) 0.0039(7) -0.0010(8) -0.0109(9)
O27 0.0338(11) 0.0258(10) 0.0312(11) -0.0010(8) -0.0104(9) -0.0188(9)
N11 0.0217(10) 0.0195(10) 0.0158(10) 0.0002(8) -0.0060(8) -0.0090(9)
N12 0.0257(11) 0.0160(10) 0.0177(10) 0.0011(8) -0.0049(9) -0.0102(9)
N21 0.0230(11) 0.0149(9) 0.0167(10) 0.0006(8) -0.0033(8) -0.0079(9)
N22 0.0247(11) 0.0201(10) 0.0153(10) 0.0041(8) -0.0084(9) -0.0098(9)
Cl1 0.0723(14) 0.0474(10) 0.0374(9) -0.0052(8) -0.0032(9) -0.0291(10)
Cl2 0.175(4) 0.142(4) 0.072(2) 0.048(2) -0.039(2) -0.124(3)
Cl3 0.133(4) 0.168(5) 0.093(3) -0.018(3) -0.074(3) -0.062(3)

loop_
_atom_type_symbol
_atom_type_description
_atom_type_scat_dispersion_real
_atom_type_scat_dispersion_imag
_atom_type_scat_source
C C 0.0033 0.0016 'International Tables Vol C Tables 4.2.6.8 and 6.1.1.4'
H H 0.0000 0.0000 'International Tables Vol C Tables 4.2.6.8 and 6.1.1.4'
N N 0.0061 0.0033 'International Tables Vol C Tables 4.2.6.8 and 6.1.1.4'
O O 0.0106 0.0060 'International Tables Vol C Tables 4.2.6.8 and 6.1.1.4'
P P 0.1023 0.0942 'International Tables Vol C Tables 4.2.6.8 and 6.1.1.4'
Cl Cl 0.1484 0.1585 'International Tables Vol C Tables 4.2.6.8 and 6.1.1.4'
Pt Pt -1.7033 8.3905 'International Tables Vol C Tables 4.2.6.8 and 6.1.1.4'

loop_
_geom_angle_atom_site_label_1
_geom_angle_atom_site_label_2
_geom_angle_atom_site_label_3
_geom_angle
C11 Pt C21 167.96(9)
C11 Pt P2 89.92(7)
C21 Pt P2 90.81(7)
C11 Pt P1 89.42(7)
C21 Pt P1 90.83(7)
P2 Pt P1 175.19(2)
C31 P1 C51 100.03(12)
C31 P1 C41 103.29(12)
C51 P1 C41 108.01(12)
C31 P1 Pt 113.48(9)
C51 P1 Pt 117.47(9)
C41 P1 Pt 112.94(8)
C61 P2 C81 101.46(12)
C61 P2 C71 99.77(11)
C81 P2 C71 109.65(12)
C61 P2 Pt 114.17(8)
C81 P2 Pt 113.55(8)
C71 P2 Pt 116.45(9)
C16 C11 C12 111.2(2)
C16 C11 Pt 129.87(18)
C12 C11 Pt 118.80(18)
C13 C12 C11 125.6(2)
C13 C12 N11 114.1(2)
C11 C12 N11 120.3(2)
O13 C13 C12 120.4(2)
O13 C13 C14 120.0(2)
C12 C13 C14 119.2(2)
O14 C14 C15 122.4(2)
O14 C14 C13 119.1(2)
C15 C14 C13 118.5(2)
O15 C15 C14 120.6(2)
O15 C15 C16 119.9(2)
C14 C15 C16 119.3(2)
C15 C16 C11 126.2(2)
C15 C16 N12 113.4(2)
C11 C16 N12 120.4(2)
C26 C21 C22 110.4(2)
C26 C21 Pt 130.57(18)
C22 C21 Pt 119.04(17)
C23 C22 C21 126.0(2)
C23 C22 N21 114.0(2)
C21 C22 N21 120.0(2)
O23 C23 C22 120.4(2)
O23 C23 C24 120.0(2)
C22 C23 C24 119.4(2)
O24 C24 C25 121.4(2)
O24 C24 C23 120.4(2)
C25 C24 C23 118.2(2)
O25 C25 C24 121.1(2)
O25 C25 C26 119.6(2)
C24 C25 C26 119.0(2)
C25 C26 C21 126.9(2)
C25 C26 N22 112.1(2)
C21 C26 N22 121.0(2)
C36 C31 C32 118.8(2)
C36 C31 P1 121.7(2)
C32 C31 P1 119.5(2)
C33 C32 C31 120.3(3)
C32 C33 C34 120.0(3)
C35 C34 C33 120.1(3)
C34 C35 C36 120.2(3)
C31 C36 C35 120.6(3)
C46 C41 C42 118.8(2)
C46 C41 P1 119.7(2)
C42 C41 P1 121.1(2)
C43 C42 C41 120.4(3)
C44 C43 C42 120.3(3)
C43 C44 C45 120.2(3)
C44 C45 C46 120.0(3)
C45 C46 C41 120.2(3)
C52 C51 C56 118.5(2)
C52 C51 P1 125.2(2)
C56 C51 P1 116.26(19)
C53 C52 C51 120.3(3)
C54 C53 C52 120.7(3)
C53 C54 C55 119.6(3)
C54 C55 C56 120.2(3)
C55 C56 C51 120.6(3)
C62 C61 C66 119.2(2)
C62 C61 P2 122.0(2)
C66 C61 P2 118.73(19)
C61 C62 C63 120.1(3)
C64 C63 C62 120.5(3)
C63 C64 C65 119.5(2)
C66 C65 C64 120.2(3)
C65 C66 C61 120.4(2)
C76 C71 C72 118.2(3)
C76 C71 P2 116.4(2)
C72 C71 P2 125.4(2)
C73 C72 C71 120.6(3)
C74 C73 C72 120.5(3)
C73 C74 C75 119.6(3)
C74 C75 C76 120.4(3)
C75 C76 C71 120.7(3)
C86 C81 C82 117.3(3)
C86 C81 P2 118.15(19)
C82 C81 P2 124.3(2)
C83 C82 C81 120.3(3)
C84 C83 C82 121.1(3)
C83 C84 C85 119.3(3)
C84 C85 C86 120.1(3)
C85 C86 C81 121.6(3)
C13 O13 C17 114.8(2)
C14 O14 C18 114.8(2)
C15 O15 C19 112.9(2)
C23 O23 C27 114.1(2)
C24 O24 C28 112.4(2)
C25 O25 C29 113.5(2)
O12 N11 O11 123.7(2)
O12 N11 C12 117.7(2)
O11 N11 C12 118.6(2)
O16 N12 O17 123.9(2)
O16 N12 C16 118.2(2)
O17 N12 C16 117.9(2)
O21 N21 O22 123.7(2)
O21 N21 C22 118.1(2)
O22 N21 C22 118.2(2)
O27 N22 O26 124.4(2)
O27 N22 C26 118.3(2)
O26 N22 C26 117.3(2)
Cl3 C99 Cl1 109.8(4)
Cl3 C99 Cl2 109.0(5)
Cl1 C99 Cl2 109.3(4)

loop_
_geom_bond_atom_site_label_1
_geom_bond_atom_site_label_2
_geom_bond_distance
Pt C11 2.089(2)
Pt C21 2.094(2)
Pt P2 2.3267(7)
Pt P1 2.3397(7)
P1 C31 1.824(3)
P1 C51 1.833(3)
P1 C41 1.836(3)
P2 C61 1.830(2)
P2 C81 1.835(3)
P2 C71 1.843(3)
C11 C16 1.394(3)
C11 C12 1.416(3)
C12 C13 1.394(3)
C12 N11 1.475(3)
C13 O13 1.366(3)
C13 C14 1.394(4)
C14 O14 1.371(3)
C14 C15 1.388(4)
C15 O15 1.377(3)
C15 C16 1.392(4)
C16 N12 1.475(3)
C17 O13 1.449(4)
C18 O14 1.430(4)
C19 O15 1.435(4)
C21 C26 1.396(3)
C21 C22 1.411(3)
C22 C23 1.393(3)
C22 N21 1.474(3)
C23 O23 1.373(3)
C23 C24 1.395(4)
C24 O24 1.375(3)
C24 C25 1.388(4)
C25 O25 1.372(3)
C25 C26 1.396(3)
C26 N22 1.481(3)
C27 O23 1.445(4)
C28 O24 1.434(4)
C29 O25 1.442(3)
C31 C36 1.385(4)
C31 C32 1.407(4)
C32 C33 1.386(4)
C33 C34 1.389(4)
C34 C35 1.378(4)
C35 C36 1.392(4)
C41 C46 1.397(4)
C41 C42 1.398(4)
C42 C43 1.390(4)
C43 C44 1.369(4)
C44 C45 1.391(4)
C45 C46 1.392(4)
C51 C52 1.391(4)
C51 C56 1.397(4)
C52 C53 1.388(4)
C53 C54 1.379(5)
C54 C55 1.380(4)
C55 C56 1.389(4)
C61 C62 1.388(3)
C61 C66 1.399(4)
C62 C63 1.392(4)
C63 C64 1.380(4)
C64 C65 1.395(4)
C65 C66 1.381(4)
C71 C76 1.392(4)
C71 C72 1.398(4)
C72 C73 1.389(4)
C73 C74 1.378(5)
C74 C75 1.380(5)
C75 C76 1.392(4)
C81 C86 1.396(4)
C81 C82 1.399(4)
C82 C83 1.388(4)
C83 C84 1.370(5)
C84 C85 1.377(4)
C85 C86 1.382(4)
O11 N11 1.228(3)
O12 N11 1.228(3)
O16 N12 1.225(3)
O17 N12 1.227(3)
O21 N21 1.221(3)
O22 N21 1.230(3)
O26 N22 1.230(3)
O27 N22 1.224(3)
C99 Cl3 1.751(7)
C99 Cl1 1.754(7)
C99 Cl2 1.753(8)
